data_4328431
loop_
_publ_author_name
'Alexander V. Safronov'
'Yulia V. Sevryugina'
'Satish S. Jalisatgi'
'Robert D. Kennedy'
'Charles L. Barnes'
'M. Frederick Hawthorne'

_publ_section_title
;
 Unfairly Forgotten Member of the Iodocarborane Family: Synthesis and
 Structural Characterization of 8-Iodo-1,2-dicarba-closo-dodecaborane, Its
 Precursors, and Derivatives.
;
_journal_name_full 'Inorganic Chemistry'
_journal_page_first 2629
_journal_page_last 2637
_journal_paper_doi 10.1021/ic2025846
_journal_volume 51
_journal_year 2012
_chemical_formula_moiety
;
 Co [B9 C2 H10 I]2 Cs
;
_chemical_formula_sum 'C4 H20 B18 Co Cs I2'
_chemical_formula_weight 708.42
_chemical_name_systematic
;
 cesium 3,3'-commo-(10-iodo-1,2-dicarba-3-cobalta-closo-dodecaborane)
 -(10'-iodo-1',2'-dicarba-3'-cobalta-closo-dodecaborane) 
;
_space_group_IT_number 60
_symmetry_cell_setting orthorhombic
_symmetry_space_group_name_Hall '-P 2n 2ab'
_symmetry_space_group_name_H-M 'P b c n'
_atom_sites_solution_hydrogens geom
_atom_sites_solution_primary direct
_atom_sites_solution_secondary difmap
_audit_creation_method SHELXL-97
_cell_angle_alpha 90.00
_cell_angle_beta 90.00
_cell_angle_gamma 90.00
_cell_formula_units_Z 4
_cell_length_a 7.0784(7)
_cell_length_b 11.7918(11)
_cell_length_c 24.599(2)
_cell_measurement_reflns_used 3184
_cell_measurement_temperature 298(2)
_cell_measurement_theta_max 28.23
_cell_measurement_theta_min 3.83
_cell_volume 2053.2(3)
_computing_cell_refinement 'Bruker SMART'
_computing_data_collection 'Bruker SMART'
_computing_data_reduction 'Bruker SAINT'
_computing_molecular_graphics 'Bruker SHELXTL'
_computing_publication_material 'Bruker SHELXTL'
_computing_structure_refinement 'SHELXL-97 (Sheldrick, 1997)'
_computing_structure_solution 'SHELXS-97 (Sheldrick, 1990)'
_diffrn_ambient_temperature 298(2)
_diffrn_measured_fraction_theta_full 0.996
_diffrn_measured_fraction_theta_max 0.996
_diffrn_measurement_device_type 'CCD area detector'
_diffrn_measurement_method 'phi and omega scans'
_diffrn_radiation_monochromator graphite
_diffrn_radiation_source 'fine-focus sealed tube'
_diffrn_radiation_type MoK\a
_diffrn_radiation_wavelength 0.71073
_diffrn_reflns_av_R_equivalents 0.0799
_diffrn_reflns_av_sigmaI/netI 0.0521
_diffrn_reflns_limit_h_max 9
_diffrn_reflns_limit_h_min -9
_diffrn_reflns_limit_k_max 15
_diffrn_reflns_limit_k_min -15
_diffrn_reflns_limit_l_max 32
_diffrn_reflns_limit_l_min -32
_diffrn_reflns_number 17138
_diffrn_reflns_theta_full 28.26
_diffrn_reflns_theta_max 28.26
_diffrn_reflns_theta_min 3.83
_diffrn_standards_decay_% 0
_diffrn_standards_interval_count na
_diffrn_standards_interval_time na
_exptl_absorpt_coefficient_mu 5.577
_exptl_absorpt_correction_T_max 0.76
_exptl_absorpt_correction_T_min 0.53
_exptl_absorpt_correction_type multi-scan
_exptl_absorpt_process_details
;
 Bruker SADABS 2008/1
;
_exptl_crystal_colour orange
_exptl_crystal_density_diffrn 2.292
_exptl_crystal_density_method none
_exptl_crystal_description block
_exptl_crystal_F_000 1288
_exptl_crystal_size_max 0.10
_exptl_crystal_size_mid 0.10
_exptl_crystal_size_min 0.05
_refine_diff_density_max 1.111
_refine_diff_density_min -0.923
_refine_diff_density_rms 0.122
_refine_ls_extinction_coef 0.00121(11)
_refine_ls_extinction_expression Fc^*^=kFc[1+0.001xFc^2^\l^3^/sin(2\q)]^-1/4^
_refine_ls_extinction_method SHELXL
_refine_ls_goodness_of_fit_ref 1.077
_refine_ls_hydrogen_treatment constr
_refine_ls_matrix_type full
_refine_ls_number_parameters 131
_refine_ls_number_reflns 2542
_refine_ls_number_restraints 0
_refine_ls_restrained_S_all 1.077
_refine_ls_R_factor_all 0.0528
_refine_ls_R_factor_gt 0.0352
_refine_ls_shift/su_max 0.001
_refine_ls_shift/su_mean 0.000
_refine_ls_structure_factor_coef Fsqd
_refine_ls_weighting_details 'calc w=1/[\s^2^(Fo^2^)+(0.0308P)^2^+2.4580P] where P=(Fo^2^+2Fc^2^)/3'
_refine_ls_weighting_scheme calc
_refine_ls_wR_factor_gt 0.0962
_refine_ls_wR_factor_ref 0.1030
_reflns_number_gt 1697
_reflns_number_total 2542
_reflns_threshold_expression >2sigma(I)
_cod_data_source_file ic2025846_si_001_1.cif
_cod_data_source_block Cs[Co(III)(10-I-1,2-C2B9H10)2]_(16)
_cod_database_code 4328431

loop_
_symmetry_equiv_pos_as_xyz
'x, y, z'
'-x+1/2, -y+1/2, z+1/2'
'-x, y, -z+1/2'
'x+1/2, -y+1/2, -z'
'-x, -y, -z'
'x-1/2, y-1/2, -z-1/2'
'x, -y, z-1/2'
'-x-1/2, y-1/2, z'

loop_
_atom_site_label
_atom_site_type_symbol
_atom_site_fract_x
_atom_site_fract_y
_atom_site_fract_z
_atom_site_U_iso_or_equiv
_atom_site_adp_type
_atom_site_occupancy
_atom_site_symmetry_multiplicity
_atom_site_calc_flag
_atom_site_refinement_flags
Cs2 Cs 0.0000 1.0000 0.0000 0.04974(16) Uani 1 2 d S
I1 I 0.01668(4) 0.66826(2) 0.003868(12) 0.03643(14) Uani 1 1 d .
Co1 Co 0.0000 0.67387(7) 0.2500 0.0253(2) Uani 1 2 d S
B1 B 0.0725(7) 0.7979(4) 0.19243(19) 0.0334(11) Uani 1 1 d .
H1 H 0.1148 0.8791 0.2107 0.040 Uiso 1 1 calc R
B2 B 0.2160(6) 0.6727(4) 0.19305(19) 0.0319(10) Uani 1 1 d .
H2 H 0.3549 0.6708 0.2131 0.038 Uiso 1 1 calc R
C3 C 0.0655(6) 0.5620(4) 0.18940(16) 0.0308(9) Uani 1 1 d .
H3 H 0.1050 0.4813 0.2088 0.037 Uiso 1 1 calc R
C4 C 0.1526(6) 0.6024(4) 0.31170(17) 0.0367(11) Uani 1 1 d .
H4 H 0.2653 0.5508 0.2934 0.044 Uiso 1 1 calc R
B5 B 0.1701(7) 0.7490(4) 0.3094(2) 0.0350(12) Uani 1 1 d .
H5 H 0.2879 0.7975 0.2918 0.042 Uiso 1 1 calc R
B6 B 0.1852(7) 0.7468(4) 0.1314(2) 0.0339(11) Uani 1 1 d .
H6 H 0.3006 0.7947 0.1122 0.041 Uiso 1 1 calc R
B7 B 0.1836(7) 0.5966(4) 0.1313(2) 0.0337(11) Uani 1 1 d .
H7 H 0.2975 0.5463 0.1128 0.040 Uiso 1 1 calc R
B8 B 0.0145(6) 0.6718(4) 0.0929(2) 0.0320(10) Uani 1 1 d .
B9 B 0.0552(8) 0.7936(5) 0.3702(2) 0.0370(12) Uani 1 1 d .
H9 H 0.0969 0.8726 0.3907 0.044 Uiso 1 1 calc R
B10 B 0.0538(7) 0.5501(4) 0.37104(19) 0.0352(12) Uani 1 1 d .
H10 H 0.0944 0.4702 0.3909 0.042 Uiso 1 1 calc R
B11 B 0.2019(7) 0.6711(5) 0.37158(19) 0.0371(12) Uani 1 1 d .
H11 H 0.3396 0.6693 0.3923 0.045 Uiso 1 1 calc R

loop_
_atom_site_aniso_label
_atom_site_aniso_U_11
_atom_site_aniso_U_22
_atom_site_aniso_U_33
_atom_site_aniso_U_23
_atom_site_aniso_U_13
_atom_site_aniso_U_12
Cs2 0.0512(3) 0.0461(3) 0.0519(3) 0.0058(2) -0.0059(2) -0.0099(2)
I1 0.0403(2) 0.0425(2) 0.02648(19) 0.00181(13) 0.00095(11) 0.00196(18)
Co1 0.0264(4) 0.0267(4) 0.0227(4) 0.000 0.0037(3) 0.000
B1 0.041(3) 0.031(3) 0.029(2) 0.000(2) 0.007(2) -0.006(2)
B2 0.028(2) 0.040(3) 0.028(2) -0.002(2) 0.0029(18) -0.001(2)
C3 0.037(2) 0.028(2) 0.027(2) -0.0013(17) 0.0031(18) 0.0028(18)
C4 0.037(2) 0.043(3) 0.030(2) -0.002(2) 0.0002(18) 0.006(2)
B5 0.032(3) 0.043(3) 0.030(3) -0.006(2) 0.004(2) -0.010(2)
B6 0.034(3) 0.037(3) 0.030(3) 0.000(2) 0.008(2) -0.007(2)
B7 0.032(3) 0.042(3) 0.027(3) -0.004(2) 0.006(2) 0.004(2)
B8 0.034(2) 0.037(3) 0.025(2) 0.001(2) 0.0025(17) 0.005(3)
B9 0.045(3) 0.035(3) 0.031(3) -0.006(2) 0.009(2) -0.009(2)
B10 0.042(3) 0.039(3) 0.025(2) 0.004(2) 0.002(2) 0.007(2)
B11 0.030(2) 0.054(3) 0.028(3) -0.005(3) 0.0004(19) 0.001(3)

loop_
_atom_type_symbol
_atom_type_description
_atom_type_scat_dispersion_real
_atom_type_scat_dispersion_imag
_atom_type_scat_source
C C 0.0033 0.0016 'International Tables Vol C Tables 4.2.6.8 and 6.1.1.4'
H H 0.0000 0.0000 'International Tables Vol C Tables 4.2.6.8 and 6.1.1.4'
B B 0.0013 0.0007 'International Tables Vol C Tables 4.2.6.8 and 6.1.1.4'
I I -0.4742 1.8119 'International Tables Vol C Tables 4.2.6.8 and 6.1.1.4'
Cs Cs -0.3680 2.1192 'International Tables Vol C Tables 4.2.6.8 and 6.1.1.4'
Co Co 0.3494 0.9721 'International Tables Vol C Tables 4.2.6.8 and 6.1.1.4'

loop_
_geom_angle_atom_site_label_1
_geom_angle_atom_site_label_2
_geom_angle_atom_site_label_3
_geom_angle
_geom_angle_site_symmetry_1
_geom_angle_site_symmetry_3
_geom_angle_publ_flag
I1 Cs2 I1 180.0 . 5_575 y
I1 Cs2 I1 61.674(5) . 4_465 y
I1 Cs2 I1 118.326(5) 5_575 4_465 y
I1 Cs2 I1 118.326(5) . 8_665 y
I1 Cs2 I1 61.674(5) 5_575 8_665 y
I1 Cs2 I1 180.000(8) 4_465 8_665 y
I1 Cs2 I1 59.847(5) . 4_565 y
I1 Cs2 I1 120.153(5) 5_575 4_565 y
I1 Cs2 I1 121.353(10) 4_465 4_565 y
I1 Cs2 I1 58.647(10) 8_665 4_565 y
I1 Cs2 I1 120.153(5) . 8_565 y
I1 Cs2 I1 59.847(5) 5_575 8_565 y
I1 Cs2 I1 58.647(10) 4_465 8_565 y
I1 Cs2 I1 121.353(10) 8_665 8_565 y
I1 Cs2 I1 180.0 4_565 8_565 y
B8 I1 Cs2 90.29(13) . . y
B8 I1 Cs2 92.27(12) . 4_565 y
Cs2 I1 Cs2 121.780(8) . 4_565 y
B8 I1 Cs2 91.48(13) . 4_465 y
Cs2 I1 Cs2 116.699(8) . 4_465 y
Cs2 I1 Cs2 121.353(10) 4_565 4_465 y
C4 Co1 C4 131.3(3) 3 . y
C4 Co1 C3 46.55(16) 3 . y
C4 Co1 C3 98.95(17) . . y
C4 Co1 C3 98.95(17) 3 3 y
C4 Co1 C3 46.55(16) . 3 y
C3 Co1 C3 99.6(2) . 3 y
C4 Co1 B2 83.41(18) 3 . y
C4 Co1 B2 96.27(19) . . y
C3 Co1 B2 48.39(18) . . y
C3 Co1 B2 130.95(19) 3 . y
C4 Co1 B2 96.27(19) 3 3 y
C4 Co1 B2 83.41(18) . 3 y
C3 Co1 B2 130.95(19) . 3 y
C3 Co1 B2 48.39(18) 3 3 y
B2 Co1 B2 179.2(3) . 3 y
C4 Co1 B5 176.23(19) 3 . y
C4 Co1 B5 49.59(19) . . y
C3 Co1 B5 130.76(18) . . y
C3 Co1 B5 83.96(19) 3 . y
B2 Co1 B5 92.87(19) . . y
B2 Co1 B5 87.46(19) 3 . y
C4 Co1 B5 49.59(19) 3 3 y
C4 Co1 B5 176.23(19) . 3 y
C3 Co1 B5 83.96(19) . 3 y
C3 Co1 B5 130.76(18) 3 3 y
B2 Co1 B5 87.46(19) . 3 y
B2 Co1 B5 92.87(19) 3 3 y
B5 Co1 B5 129.8(3) . 3 y
C4 Co1 B1 131.21(19) 3 3 y
C4 Co1 B1 85.15(19) . 3 y
C3 Co1 B1 175.59(18) . 3 y
C3 Co1 B1 84.40(18) 3 3 y
B2 Co1 B1 129.8(2) . 3 y
B2 Co1 B1 50.9(2) 3 3 y
B5 Co1 B1 51.24(19) . 3 y
B5 Co1 B1 92.0(2) 3 3 y
C4 Co1 B1 85.15(19) 3 . y
C4 Co1 B1 131.21(19) . . y
C3 Co1 B1 84.40(18) . . y
C3 Co1 B1 175.59(18) 3 . y
B2 Co1 B1 50.9(2) . . y
B2 Co1 B1 129.8(2) 3 . y
B5 Co1 B1 92.0(2) . . y
B5 Co1 B1 51.24(19) 3 . y
B1 Co1 B1 91.7(3) 3 . y
B9 B1 B2 105.7(3) 3 . y
B9 B1 B6 59.8(3) 3 . y
B2 B1 B6 58.7(3) . . y
B9 B1 B5 59.4(3) 3 3 y
B2 B1 B5 106.0(3) . 3 y
B6 B1 B5 107.0(3) . 3 y
B9 B1 Co1 116.0(3) 3 . y
B2 B1 Co1 63.8(2) . . y
B6 B1 Co1 115.9(3) . . y
B5 B1 Co1 64.1(2) 3 . y
B9 B1 H1 121.1 3 . n
B2 B1 H1 124.0 . . n
B6 B1 H1 120.7 . . n
B5 B1 H1 123.0 3 . n
Co1 B1 H1 113.4 . . n
C3 B2 B6 105.0(3) . . y
C3 B2 B7 58.8(3) . . y
B6 B2 B7 60.0(3) . . y
C3 B2 B1 106.2(3) . . y
B6 B2 B1 60.9(3) . . y
B7 B2 B1 109.6(3) . . y
C3 B2 Co1 64.9(2) . . y
B6 B2 Co1 119.1(3) . . y
B7 B2 Co1 119.0(3) . . y
B1 B2 Co1 65.3(2) . . y
C3 B2 H2 125.0 . . n
B6 B2 H2 120.4 . . n
B7 B2 H2 119.2 . . n
B1 B2 H2 121.8 . . n
Co1 B2 H2 110.8 . . n
C4 C3 B2 112.1(3) 3 . y
C4 C3 B7 112.6(3) 3 . y
B2 C3 B7 63.2(3) . . y
C4 C3 B10 62.6(3) 3 3 y
B2 C3 B10 114.8(3) . 3 y
B7 C3 B10 62.3(3) . 3 y
C4 C3 Co1 66.7(2) 3 . y
B2 C3 Co1 66.7(2) . . y
B7 C3 Co1 124.6(3) . . y
B10 C3 Co1 125.0(3) 3 . y
C4 C3 H3 120.4 3 . n
B2 C3 H3 119.0 . . n
B7 C3 H3 116.4 . . n
B10 C3 H3 115.5 3 . n
Co1 C3 H3 107.4 . . n
C3 C4 B11 110.4(3) 3 . y
C3 C4 B10 61.5(3) 3 . y
B11 C4 B10 61.8(3) . . y
C3 C4 B5 111.2(3) 3 . y
B11 C4 B5 62.9(3) . . y
B10 C4 B5 114.3(3) . . y
C3 C4 Co1 66.7(2) 3 . y
B11 C4 Co1 123.4(3) . . y
B10 C4 Co1 124.0(3) . . y
B5 C4 Co1 66.6(2) . . y
C3 C4 H4 121.5 3 . n
B11 C4 H4 117.7 . . n
B10 C4 H4 116.1 . . n
B5 C4 H4 119.1 . . n
Co1 C4 H4 107.9 . . n
C4 B5 B9 103.5(3) . . y
C4 B5 B11 58.1(3) . . y
B9 B5 B11 59.6(3) . . y
C4 B5 B1 104.5(3) . 3 y
B9 B5 B1 59.6(3) . 3 y
B11 B5 B1 107.6(3) . 3 y
C4 B5 Co1 63.8(2) . . y
B9 B5 Co1 116.7(3) . . y
B11 B5 Co1 116.7(3) . . y
B1 B5 Co1 64.7(2) 3 . y
C4 B5 H5 125.8 . . n
B9 B5 H5 121.6 . . n
B11 B5 H5 120.3 . . n
B1 B5 H5 123.0 3 . n
Co1 B5 H5 112.5 . . n
B2 B6 B8 107.2(3) . . y
B2 B6 B7 60.4(3) . . y
B8 B6 B7 59.7(3) . . y
B2 B6 B9 106.8(3) . 3 y
B8 B6 B9 59.6(3) . 3 y
B7 B6 B9 107.6(4) . 3 y
B2 B6 B1 60.3(3) . . y
B8 B6 B1 108.1(3) . . y
B7 B6 B1 109.4(3) . . y
B9 B6 B1 59.6(3) 3 . y
B2 B6 H6 122.2 . . n
B8 B6 H6 122.2 . . n
B7 B6 H6 121.2 . . n
B9 B6 H6 122.6 3 . n
B1 B6 H6 121.0 . . n
C3 B7 B8 103.7(3) . . y
C3 B7 B10 59.2(3) . 3 y
B8 B7 B10 59.6(3) . 3 y
C3 B7 B6 104.0(3) . . y
B8 B7 B6 60.1(3) . . y
B10 B7 B6 108.4(4) 3 . y
C3 B7 B2 57.9(2) . . y
B8 B7 B2 106.9(4) . . y
B10 B7 B2 107.9(3) 3 . y
B6 B7 B2 59.6(3) . . y
C3 B7 H7 125.3 . . n
B8 B7 H7 123.1 . . n
B10 B7 H7 121.1 3 . n
B6 B7 H7 122.3 . . n
B2 B7 H7 122.1 . . n
B10 B8 B7 60.4(3) 3 . y
B10 B8 B11 60.4(3) 3 3 y
B7 B8 B11 108.8(4) . 3 y
B10 B8 B9 109.1(3) 3 3 y
B7 B8 B9 108.8(4) . 3 y
B11 B8 B9 60.5(3) 3 3 y
B10 B8 B6 109.1(4) 3 . y
B7 B8 B6 60.1(3) . . y
B11 B8 B6 109.3(3) 3 . y
B9 B8 B6 60.7(3) 3 . y
B10 B8 I1 119.4(3) 3 . y
B7 B8 I1 121.4(3) . . y
B11 B8 I1 120.1(3) 3 . y
B9 B8 I1 122.0(3) 3 . y
B6 B8 I1 122.6(3) . . y
B8 B9 B11 59.6(3) 3 . y
B8 B9 B5 108.6(4) 3 . y
B11 B9 B5 60.7(3) . . y
B8 B9 B1 108.9(4) 3 3 y
B11 B9 B1 109.6(3) . 3 y
B5 B9 B1 61.0(3) . 3 y
B8 B9 B6 59.7(3) 3 3 y
B11 B9 B6 107.8(4) . 3 y
B5 B9 B6 109.0(4) . 3 y
B1 B9 B6 60.6(3) 3 3 y
B8 B9 H9 121.8 3 . n
B11 B9 H9 121.5 . . n
B5 B9 H9 120.8 . . n
B1 B9 H9 120.5 3 . n
B6 B9 H9 121.8 3 . n
C3 B10 C4 55.9(2) 3 . y
C3 B10 B8 103.6(3) 3 3 y
C4 B10 B8 104.2(4) . 3 y
C3 B10 B7 58.5(3) 3 3 y
C4 B10 B7 104.2(3) . 3 y
B8 B10 B7 60.1(3) 3 3 y
C3 B10 B11 103.4(3) 3 . y
C4 B10 B11 58.7(3) . . y
B8 B10 B11 60.0(3) 3 . y
B7 B10 B11 108.2(4) 3 . y
C3 B10 H10 125.7 3 . n
C4 B10 H10 125.1 . . n
B8 B10 H10 123.3 3 . n
B7 B10 H10 121.9 3 . n
B11 B10 H10 122.2 . . n
C4 B11 B8 104.5(3) . 3 y
C4 B11 B10 59.5(3) . . y
B8 B11 B10 59.5(3) 3 . y
C4 B11 B9 104.3(3) . . y
B8 B11 B9 59.9(3) 3 . y
B10 B11 B9 108.0(3) . . y
C4 B11 B5 59.0(3) . . y
B8 B11 B5 108.1(3) 3 . y
B10 B11 B5 109.3(3) . . y
B9 B11 B5 59.7(3) . . y
C4 B11 H11 124.7 . . n
B8 B11 H11 122.7 3 . n
B10 B11 H11 120.9 . . n
B9 B11 H11 122.8 . . n
B5 B11 H11 121.0 . . n

loop_
_geom_bond_atom_site_label_1
_geom_bond_atom_site_label_2
_geom_bond_distance
_geom_bond_site_symmetry_2
_geom_bond_publ_flag
Cs2 I1 3.9148(5) . y
Cs2 I1 3.9148(5) 5_575 y
Cs2 I1 3.9560(4) 4_465 y
Cs2 I1 3.9560(4) 8_665 y
I1 B8 2.191(5) . y
I1 Cs2 3.9560(4) 4_565 y
Co1 C4 2.044(4) 3 y
Co1 C4 2.044(4) . y
Co1 C3 2.044(4) . y
Co1 C3 2.044(4) 3 y
Co1 B2 2.074(4) . y
Co1 B2 2.074(4) 3 y
Co1 B5 2.090(5) . y
Co1 B5 2.090(5) 3 y
Co1 B1 2.100(5) 3 y
Co1 B1 2.100(5) . y
B1 B9 1.786(7) 3 y
B1 B2 1.793(7) . y
B1 B6 1.803(7) . y
B1 B5 1.812(7) 3 y
B1 H1 1.1000 . n
B2 C3 1.688(6) . y
B2 B6 1.764(7) . y
B2 B7 1.778(7) . y
B2 H2 1.1000 . n
C3 C4 1.616(6) 3 y
C3 B7 1.705(6) . y
C3 B10 1.716(6) 3 y
C3 H3 1.1000 . n
C4 C3 1.616(6) 3 y
C4 B11 1.717(6) . y
C4 B10 1.732(6) . y
C4 B5 1.734(7) . y
C4 H4 1.1000 . n
B5 B9 1.781(7) . y
B5 B11 1.799(7) . y
B5 B1 1.812(7) 3 y
B5 H5 1.1000 . n
B6 B8 1.771(7) . y
B6 B7 1.772(7) . y
B6 B9 1.789(7) 3 y
B6 H6 1.1000 . n
B7 B8 1.764(7) . y
B7 B10 1.769(7) 3 y
B7 H7 1.1000 . n
B8 B10 1.755(7) 3 y
B8 B11 1.763(7) 3 y
B8 B9 1.769(7) 3 y
B9 B8 1.769(7) 3 y
B9 B11 1.779(8) . y
B9 B1 1.786(7) 3 y
B9 B6 1.789(7) 3 y
B9 H9 1.1000 . n
B10 C3 1.716(6) 3 y
B10 B8 1.755(7) 3 y
B10 B7 1.769(7) 3 y
B10 B11 1.770(8) . y
B10 H10 1.1000 . n
B11 B8 1.763(7) 3 y
B11 H11 1.1000 . n
